data_2241733
loop_
_publ_author_name
'Gall, Philippe'
'Gougeon, Patrick'

_publ_section_title
;
 Li~2~GeMo~3~O~8~: a novel reduced molybdenum oxide containing Mo~3~O~13~
 cluster units
;
_journal_coeditor_code WM5299
_journal_issue 7
_journal_name_full 'Acta Crystallographica Section E'
_journal_page_first 995
_journal_page_last 997
_journal_paper_doi 10.1107/S2056989016009750
_journal_volume 72
_journal_year 2016
_chemical_formula_iupac 'Li2 Ge Mo3 O8'
_chemical_formula_sum 'Ge Li2 Mo3 O8'
_chemical_formula_weight 502.29
_chemical_name_systematic
;
Dilithium germanium trimolybdenum octaoxide
;
_space_group_IT_number 186
_symmetry_cell_setting hexagonal
_symmetry_space_group_name_Hall 'P 6c -2c'
_symmetry_space_group_name_H-M 'P 63 m c'
_atom_sites_solution_primary direct
_atom_sites_solution_secondary difmap
_audit_creation_method SHELXL-97
_cell_angle_alpha 90.00
_cell_angle_beta 90.00
_cell_angle_gamma 120.00
_cell_formula_units_Z 2
_cell_length_a 5.7268(3)
_cell_length_b 5.7268(3)
_cell_length_c 9.9841(6)
_cell_measurement_reflns_used 4457
_cell_measurement_temperature 293(2)
_cell_measurement_theta_max 35.00
_cell_measurement_theta_min 4.08
_cell_volume 283.57(3)
_computing_cell_refinement
;
COLLECT (Nonius, 1998)
;
_computing_data_collection
;
COLLECT (Nonius, 1998)
;
_computing_data_reduction
;
EvalCCD (Duisenberg et al., 2003)
;
_computing_molecular_graphics
;
DIAMOND (Bergerhoff, 1996)
;
_computing_publication_material
;
SHELXL97 (Sheldrick, 2008)
;
_computing_structure_refinement
;
SHELXL97 (Sheldrick, 2008)
;
_computing_structure_solution
;
SIR97 (Altomare et al., 1999)
;
_diffrn_ambient_temperature 293(2)
_diffrn_measured_fraction_theta_full 1.000
_diffrn_measured_fraction_theta_max 1.000
_diffrn_measurement_device_type 'Nonius KappaCCD'
_diffrn_measurement_method '\f scans (\k = 0) + additional \w scans'
_diffrn_radiation_monochromator graphite
_diffrn_radiation_source 'fine-focus sealed tube'
_diffrn_radiation_type MoK\a
_diffrn_radiation_wavelength 0.71073
_diffrn_reflns_av_R_equivalents 0.0631
_diffrn_reflns_av_sigmaI/netI 0.0372
_diffrn_reflns_limit_h_max 9
_diffrn_reflns_limit_h_min -7
_diffrn_reflns_limit_k_max 9
_diffrn_reflns_limit_k_min -9
_diffrn_reflns_limit_l_max 16
_diffrn_reflns_limit_l_min -16
_diffrn_reflns_number 4457
_diffrn_reflns_theta_full 35.00
_diffrn_reflns_theta_max 35.00
_diffrn_reflns_theta_min 4.08
_exptl_absorpt_coefficient_mu 11.739
_exptl_absorpt_correction_T_max 0.1574
_exptl_absorpt_correction_T_min 0.0479
_exptl_absorpt_correction_type analytical
_exptl_absorpt_process_details
;
(de Meulenaar & Tompa, 1965)
;
_exptl_crystal_colour black
_exptl_crystal_density_diffrn 5.883
_exptl_crystal_density_method 'not measured'
_exptl_crystal_description 'irregular block'
_exptl_crystal_F_000 456
_exptl_crystal_size_max 0.210
_exptl_crystal_size_mid 0.125
_exptl_crystal_size_min 0.070
_refine_diff_density_max 1.427
_refine_diff_density_min -1.330
_refine_ls_abs_structure_details
;
Flack (1983), 247 Friedel pairs
;
_refine_ls_abs_structure_Flack 0.01(3)
_refine_ls_extinction_method none
_refine_ls_goodness_of_fit_ref 1.101
_refine_ls_matrix_type full
_refine_ls_number_parameters 31
_refine_ls_number_reflns 522
_refine_ls_number_restraints 1
_refine_ls_restrained_S_all 1.100
_refine_ls_R_factor_all 0.0322
_refine_ls_R_factor_gt 0.0304
_refine_ls_shift/su_max 0.000
_refine_ls_shift/su_mean 0.000
_refine_ls_structure_factor_coef Fsqd
_refine_ls_weighting_details 'calc w=1/[\s^2^(Fo^2^)+(0.0515P)^2^+0.3716P] where P=(Fo^2^+2Fc^2^)/3'
_refine_ls_weighting_scheme calc
_refine_ls_wR_factor_gt 0.0753
_refine_ls_wR_factor_ref 0.0762
_reflns_number_gt 501
_reflns_number_total 522
_reflns_threshold_expression >2sigma(I)
_cod_data_source_file wm5299sup1.cif
_cod_data_source_block I
_cod_database_code 2241733

loop_
_symmetry_equiv_pos_as_xyz
'x, y, z'
'-x, -y, z+1/2'
'-y, x-y, z'
'-x+y, -x, z'
'x-y, x, z+1/2'
'y, -x+y, z+1/2'
'-x+y, y, z'
'x, x-y, z'
'-y, -x, z'
'y, x, z+1/2'
'-x, -x+y, z+1/2'
'x-y, -y, z+1/2'

loop_
_atom_site_type_symbol
_atom_site_label
_atom_site_fract_x
_atom_site_fract_y
_atom_site_fract_z
_atom_site_U_iso_or_equiv
_atom_site_adp_type
_atom_site_calc_flag
_atom_site_refinement_flags
_atom_site_occupancy
_atom_site_symmetry_multiplicity
Li Li1 1.0000 1.0000 1.581(2) 0.014(3) Uiso d S 1 6
Li Li2 1.3333 0.6667 1.490(2) 0.014(3) Uiso d S 1 6
Ge Ge1 1.3333 0.6667 1.09391(9) 0.0076(2) Uani d S 1 6
Mo Mo1 1.37881(9) 1.18940(4) 1.30891(9) 0.00660(13) Uani d S 1 2
O O1 1.4795(4) 0.5205(4) 1.9536(5) 0.0081(8) Uani d S 1 2
O O2 1.1704(6) 0.8296(6) 1.1906(5) 0.0081(8) Uani d S 1 2
O O3 1.0000 1.0000 1.3974(7) 0.0110(14) Uani d S 1 6
O O4 1.3333 0.6667 1.6680(8) 0.0080(13) Uani d S 1 6

loop_
_atom_site_aniso_label
_atom_site_aniso_U_11
_atom_site_aniso_U_22
_atom_site_aniso_U_33
_atom_site_aniso_U_12
_atom_site_aniso_U_13
_atom_site_aniso_U_23
Ge1 0.0076(3) 0.0076(3) 0.0076(4) 0.00381(14) 0.000 0.000
Mo1 0.00622(19) 0.00662(16) 0.00683(19) 0.00311(10) -0.00015(18) -0.00007(9)
O1 0.0079(13) 0.0079(13) 0.0094(18) 0.0045(14) 0.0007(8) -0.0007(8)
O2 0.0071(12) 0.0071(12) 0.010(2) 0.0034(13) 0.0017(9) -0.0017(9)
O3 0.012(2) 0.012(2) 0.010(3) 0.0058(10) 0.000 0.000
O4 0.0102(19) 0.0102(19) 0.004(3) 0.0051(9) 0.000 0.000

loop_
_atom_type_symbol
_atom_type_description
_atom_type_scat_dispersion_real
_atom_type_scat_dispersion_imag
_atom_type_scat_source
Li Li -0.0003 0.0001 'International Tables Vol C Tables 4.2.6.8 and 6.1.1.4'
O O 0.0106 0.0060 'International Tables Vol C Tables 4.2.6.8 and 6.1.1.4'
Mo Mo -1.6832 0.6857 'International Tables Vol C Tables 4.2.6.8 and 6.1.1.4'
Ge Ge 0.1547 1.8001 'International Tables Vol C Tables 4.2.6.8 and 6.1.1.4'

loop_
_geom_angle_atom_site_label_1
_geom_angle_atom_site_label_2
_geom_angle_atom_site_label_3
_geom_angle_site_symmetry_1
_geom_angle_site_symmetry_3
_geom_angle
O3 Li1 O2 . 5_655 122.9(5)
O3 Li1 O2 . 2_775 122.9(5)
O2 Li1 O2 5_655 2_775 93.3(7)
O3 Li1 O2 . 6_565 122.9(5)
O2 Li1 O2 5_655 6_565 93.3(7)
O2 Li1 O2 2_775 6_565 93.3(7)
O3 Li1 Mo1 . 5_655 140.4(3)
O2 Li1 Mo1 5_655 5_655 46.7(4)
O2 Li1 Mo1 2_775 5_655 46.7(4)
O2 Li1 Mo1 6_565 5_655 96.7(8)
O3 Li1 Mo1 . 6_565 140.4(3)
O2 Li1 Mo1 5_655 6_565 46.7(4)
O2 Li1 Mo1 2_775 6_565 96.7(8)
O2 Li1 Mo1 6_565 6_565 46.7(4)
Mo1 Li1 Mo1 5_655 6_565 67.0(4)
O3 Li1 Mo1 . 2_775 140.4(3)
O2 Li1 Mo1 5_655 2_775 96.7(8)
O2 Li1 Mo1 2_775 2_775 46.7(4)
O2 Li1 Mo1 6_565 2_775 46.7(4)
Mo1 Li1 Mo1 5_655 2_775 67.0(4)
Mo1 Li1 Mo1 6_565 2_775 67.0(4)
O3 Li1 Mo1 . 4_675 34.6(2)
O2 Li1 Mo1 5_655 4_675 133.2(4)
O2 Li1 Mo1 2_775 4_675 133.2(4)
O2 Li1 Mo1 6_565 4_675 88.2(3)
Mo1 Li1 Mo1 5_655 4_675 175.1(5)
Mo1 Li1 Mo1 6_565 4_675 116.94(6)
Mo1 Li1 Mo1 2_775 4_675 116.94(6)
O3 Li1 Mo1 . 3_765 34.6(2)
O2 Li1 Mo1 5_655 3_765 133.2(4)
O2 Li1 Mo1 2_775 3_765 88.2(3)
O2 Li1 Mo1 6_565 3_765 133.2(4)
Mo1 Li1 Mo1 5_655 3_765 116.94(6)
Mo1 Li1 Mo1 6_565 3_765 175.1(5)
Mo1 Li1 Mo1 2_775 3_765 116.94(6)
Mo1 Li1 Mo1 4_675 3_765 59.0(4)
O3 Li1 Mo1 . . 34.6(2)
O2 Li1 Mo1 5_655 . 88.2(3)
O2 Li1 Mo1 2_775 . 133.2(4)
O2 Li1 Mo1 6_565 . 133.2(4)
Mo1 Li1 Mo1 5_655 . 116.94(6)
Mo1 Li1 Mo1 6_565 . 116.94(6)
Mo1 Li1 Mo1 2_775 . 175.1(5)
Mo1 Li1 Mo1 4_675 . 59.0(4)
Mo1 Li1 Mo1 3_765 . 59.0(4)
O3 Li1 Li2 . . 74.6(5)
O2 Li1 Li2 5_655 . 74.9(3)
O2 Li1 Li2 2_775 . 162.6(10)
O2 Li1 Li2 6_565 . 74.9(3)
Mo1 Li1 Li2 5_655 . 120.8(5)
Mo1 Li1 Li2 6_565 . 65.8(4)
Mo1 Li1 Li2 2_775 . 120.8(5)
Mo1 Li1 Li2 4_675 . 60.5(4)
Mo1 Li1 Li2 3_765 . 109.2(7)
Mo1 Li1 Li2 . . 60.5(4)
O3 Li1 Li2 . 1_455 74.6(5)
O2 Li1 Li2 5_655 1_455 162.6(10)
O2 Li1 Li2 2_775 1_455 74.9(3)
O2 Li1 Li2 6_565 1_455 74.9(3)
Mo1 Li1 Li2 5_655 1_455 120.8(5)
Mo1 Li1 Li2 6_565 1_455 120.8(5)
Mo1 Li1 Li2 2_775 1_455 65.8(4)
Mo1 Li1 Li2 4_675 1_455 60.5(4)
Mo1 Li1 Li2 3_765 1_455 60.5(4)
Mo1 Li1 Li2 . 1_455 109.2(7)
Li2 Li1 Li2 . 1_455 113.2(5)
O4 Li2 O1 . 5_544 101.1(7)
O4 Li2 O1 . 6_674 101.1(7)
O1 Li2 O1 5_544 6_674 116.4(5)
O4 Li2 O1 . 2_864 101.1(7)
O1 Li2 O1 5_544 2_864 116.4(5)
O1 Li2 O1 6_674 2_864 116.4(5)
O4 Li2 Li1 . . 74.6(5)
O1 Li2 Li1 5_544 . 65.0(2)
O1 Li2 Li1 6_674 . 65.0(2)
O1 Li2 Li1 2_864 . 175.6(12)
O4 Li2 Li1 . 1_655 74.6(5)
O1 Li2 Li1 5_544 1_655 175.6(12)
O1 Li2 Li1 6_674 1_655 65.0(2)
O1 Li2 Li1 2_864 1_655 65.0(2)
Li1 Li2 Li1 . 1_655 113.2(5)
O4 Li2 Li1 . 1_545 74.6(5)
O1 Li2 Li1 5_544 1_545 65.0(2)
O1 Li2 Li1 6_674 1_545 175.6(12)
O1 Li2 Li1 2_864 1_545 65.0(2)
Li1 Li2 Li1 . 1_545 113.2(5)
Li1 Li2 Li1 1_655 1_545 113.2(5)
O2 Ge1 O2 . 4_775 96.1(2)
O2 Ge1 O2 . 3_755 96.1(2)
O2 Ge1 O2 4_775 3_755 96.1(2)
O2 Ge1 O1 . 4_774 92.73(17)
O2 Ge1 O1 4_775 4_774 166.8(2)
O2 Ge1 O1 3_755 4_774 92.73(18)
O2 Ge1 O1 . 3_754 92.73(17)
O2 Ge1 O1 4_775 3_754 92.73(17)
O2 Ge1 O1 3_755 3_754 166.8(2)
O1 Ge1 O1 4_774 3_754 77.0(2)
O2 Ge1 O1 . 1_554 166.8(2)
O2 Ge1 O1 4_775 1_554 92.73(17)
O2 Ge1 O1 3_755 1_554 92.73(17)
O1 Ge1 O1 4_774 1_554 77.0(2)
O1 Ge1 O1 3_754 1_554 77.0(2)
O4 Mo1 O1 2_874 2_874 104.58(15)
O4 Mo1 O1 2_874 6_674 104.58(15)
O1 Mo1 O1 2_874 6_674 76.0(2)
O4 Mo1 O3 2_874 . 160.6(3)
O1 Mo1 O3 2_874 . 90.60(16)
O1 Mo1 O3 6_674 . 90.60(16)
O4 Mo1 O2 2_874 . 87.53(16)
O1 Mo1 O2 2_874 . 167.40(14)
O1 Mo1 O2 6_674 . 97.8(2)
O3 Mo1 O2 . . 78.36(18)
O4 Mo1 O2 2_874 3_765 87.53(16)
O1 Mo1 O2 2_874 3_765 97.8(2)
O1 Mo1 O2 6_674 3_765 167.40(14)
O3 Mo1 O2 . 3_765 78.36(18)
O2 Mo1 O2 . 3_765 86.0(3)
O4 Mo1 Mo1 2_874 4_785 51.91(12)
O1 Mo1 Mo1 2_874 4_785 52.67(9)
O1 Mo1 Mo1 6_674 4_785 90.54(10)
O3 Mo1 Mo1 . 4_785 141.60(11)
O2 Mo1 Mo1 . 4_785 139.30(11)
O2 Mo1 Mo1 3_765 4_785 94.37(14)
O4 Mo1 Mo1 2_874 3_865 51.91(12)
O1 Mo1 Mo1 2_874 3_865 90.54(9)
O1 Mo1 Mo1 6_674 3_865 52.67(9)
O3 Mo1 Mo1 . 3_865 141.60(11)
O2 Mo1 Mo1 . 3_865 94.37(13)
O2 Mo1 Mo1 3_765 3_865 139.30(11)
Mo1 Mo1 Mo1 4_785 3_865 60.0
O4 Mo1 Li1 2_874 2_774 85.0(3)
O1 Mo1 Li1 2_874 2_774 139.97(14)
O1 Mo1 Li1 6_674 2_774 139.97(15)
O3 Mo1 Li1 . 2_774 75.6(3)
O2 Mo1 Li1 . 2_774 43.02(16)
O2 Mo1 Li1 3_765 2_774 43.02(16)
Mo1 Mo1 Li1 4_785 2_774 123.5(2)
Mo1 Mo1 Li1 3_865 2_774 123.5(2)
O4 Mo1 Li1 2_874 . 169.2(3)
O1 Mo1 Li1 2_874 . 67.23(18)
O1 Mo1 Li1 6_674 . 67.23(18)
O3 Mo1 Li1 . . 30.2(3)
O2 Mo1 Li1 . . 100.31(19)
O2 Mo1 Li1 3_765 . 100.31(19)
Mo1 Mo1 Li1 4_785 . 119.49(18)
Mo1 Mo1 Li1 3_865 . 119.49(18)
Li1 Mo1 Li1 2_774 . 105.78(5)
Li2 O1 Ge1 2_865 1_556 124.9(8)
Li2 O1 Mo1 2_865 5_645 119.4(6)
Ge1 O1 Mo1 1_556 5_645 103.46(15)
Li2 O1 Mo1 2_865 2_875 119.4(6)
Ge1 O1 Mo1 1_556 2_875 103.46(15)
Mo1 O1 Mo1 5_645 2_875 74.66(17)
Ge1 O2 Li1 . 2_774 116.3(6)
Ge1 O2 Mo1 . . 125.62(15)
Li1 O2 Mo1 2_774 . 90.3(4)
Ge1 O2 Mo1 . 4_675 125.62(15)
Li1 O2 Mo1 2_774 4_675 90.3(4)
Mo1 O2 Mo1 . 4_675 98.6(2)
Li1 O3 Mo1 . 4_675 115.18(19)
Li1 O3 Mo1 . . 115.18(19)
Mo1 O3 Mo1 4_675 . 103.2(2)
Li1 O3 Mo1 . 3_765 115.18(19)
Mo1 O3 Mo1 4_675 3_765 103.2(2)
Mo1 O3 Mo1 . 3_765 103.2(2)
Li2 O4 Mo1 . 6_565 134.58(16)
Li2 O4 Mo1 . 2_875 134.58(16)
Mo1 O4 Mo1 6_565 2_875 76.2(2)
Li2 O4 Mo1 . 5_645 134.58(16)
Mo1 O4 Mo1 6_565 5_645 76.2(2)
Mo1 O4 Mo1 2_875 5_645 76.2(2)

loop_
_geom_bond_atom_site_label_1
_geom_bond_atom_site_label_2
_geom_bond_site_symmetry_2
_geom_bond_distance
_geom_bond_publ_flag
Li1 O3 . 1.84(2) y
Li1 O2 5_655 2.012(13) y
Li1 O2 2_775 2.012(13) y
Li1 O2 6_565 2.012(13) y
Li1 Mo1 5_655 2.949(17) ?
Li1 Mo1 6_565 2.949(17) ?
Li1 Mo1 2_775 2.949(17) ?
Li1 Mo1 4_675 3.305(18) ?
Li1 Mo1 3_765 3.305(18) ?
Li1 Mo1 . 3.305(18) ?
Li1 Li2 . 3.430(9) ?
Li1 Li2 1_455 3.430(9) ?
Li2 O4 . 1.78(3) y
Li2 O1 5_544 1.892(6) y
Li2 O1 6_674 1.892(6) y
Li2 O1 2_864 1.892(6) y
Li2 Li1 1_655 3.430(9) ?
Li2 Li1 1_545 3.430(9) ?
Ge1 O2 . 1.883(5) y
Ge1 O2 4_775 1.883(5) y
Ge1 O2 3_755 1.883(5) y
Ge1 O1 4_774 2.016(5) y
Ge1 O1 3_754 2.016(5) y
Ge1 O1 1_554 2.016(4) y
Mo1 O4 2_874 2.004(6) y
Mo1 O1 2_874 2.039(4) y
Mo1 O1 6_674 2.039(4) y
Mo1 O3 . 2.076(3) y
Mo1 O2 . 2.146(3) y
Mo1 O2 3_765 2.146(3) y
Mo1 Mo1 4_785 2.4728(8) y
Mo1 Mo1 3_865 2.4728(8) ?
Mo1 Li1 2_774 2.949(17) ?
O1 Li2 2_865 1.892(6) ?
O1 Ge1 1_556 2.016(4) ?
O1 Mo1 5_645 2.039(4) ?
O1 Mo1 2_875 2.039(4) ?
O2 Li1 2_774 2.012(13) ?
O2 Mo1 4_675 2.146(3) ?
O3 Mo1 4_675 2.076(3) ?
O3 Mo1 3_765 2.076(3) ?
O4 Mo1 6_565 2.004(5) ?
O4 Mo1 2_875 2.004(5) ?
O4 Mo1 5_645 2.004(5) ?

_cod_database_fobs_code 2241733
